data_7245516
loop_
_publ_author_name
'Huang, Xin-Da'
'Sun, Guo-Bin'
'Chen, Yi-Qing'
'Wen, Ge-Hua'
'Bao, Song-Song'
'Zheng, Li-Min'

_publ_section_title
;
 Photoresponsive gadolinium--anthracene complexes: tuning the orientation
 and \p--\p stacking of anthracene groups via alkyl ester substituents of
 phosphonate ligands
;
_journal_name_full CrystEngComm
_journal_paper_doi 10.1039/D2CE01012G
_journal_year 2022
_chemical_formula_moiety 'C48 H62 Gd N5 O16 P2'
_chemical_formula_sum 'C48 H62 Gd N5 O16 P2'
_chemical_formula_weight 1184.21
_chemical_name_systematic 3
_chemical_properties_physical Light-sensitive,Photo-sensitive
_space_group_crystal_system triclinic
_space_group_IT_number 1
_space_group_name_Hall 'P 1'
_space_group_name_H-M_alt 'P 1'
_atom_sites_solution_hydrogens geom
_audit_creation_method SHELXL-2018/3
_audit_update_record
;
2022-07-21 deposited with the CCDC.	2022-08-29 downloaded from the CCDC.
;
_cell_angle_alpha 112.863(3)
_cell_angle_beta 91.382(3)
_cell_angle_gamma 111.730(3)
_cell_formula_units_Z 1
_cell_length_a 10.0234(8)
_cell_length_b 11.1948(9)
_cell_length_c 13.8853(11)
_cell_measurement_reflns_used 6768
_cell_measurement_temperature 300(2)
_cell_measurement_theta_max 26.394
_cell_measurement_theta_min 2.488
_cell_volume 1307.71(19)
_computing_cell_refinement 'Bruker APEX3'
_computing_data_collection 'Bruker APEX3'
_computing_data_reduction 'Bruker APEX3'
_computing_molecular_graphics 'Bruker SHELXTL'
_computing_publication_material 'Bruker SHELXTL'
_computing_structure_refinement 'SHELXL-2018/3 (Sheldrick, 2018)'
_computing_structure_solution 'SHELXT 2014/4 (Sheldrick, 2014)'
_diffrn_ambient_temperature 300(2)
_diffrn_measured_fraction_theta_full 0.994
_diffrn_measured_fraction_theta_max 0.992
_diffrn_measurement_device_type 'Bruker D8 Venture'
_diffrn_radiation_type MoK\a
_diffrn_radiation_wavelength 0.71073
_diffrn_reflns_av_R_equivalents 0.0275
_diffrn_reflns_av_unetI/netI 0.0549
_diffrn_reflns_Laue_measured_fraction_full 0.994
_diffrn_reflns_Laue_measured_fraction_max 0.992
_diffrn_reflns_limit_h_max 12
_diffrn_reflns_limit_h_min -12
_diffrn_reflns_limit_k_max 13
_diffrn_reflns_limit_k_min -12
_diffrn_reflns_limit_l_max 17
_diffrn_reflns_limit_l_min -17
_diffrn_reflns_number 10953
_diffrn_reflns_point_group_measured_fraction_full 0.706
_diffrn_reflns_point_group_measured_fraction_max 0.698
_diffrn_reflns_theta_full 25.242
_diffrn_reflns_theta_max 26.369
_diffrn_reflns_theta_min 2.385
_exptl_absorpt_coefficient_mu 1.402
_exptl_absorpt_correction_T_max 0.896
_exptl_absorpt_correction_T_min 0.810
_exptl_absorpt_correction_type multi-scan
_exptl_absorpt_process_details 'SADABS 2016/2'
_exptl_crystal_colour yellow
_exptl_crystal_density_diffrn 1.504
_exptl_crystal_description block
_exptl_crystal_F_000 607
_exptl_crystal_preparation Luminescent
_exptl_crystal_recrystallization_method 'Re-crystallisation from solvent: methanol'
_exptl_crystal_size_max 0.150
_exptl_crystal_size_mid 0.150
_exptl_crystal_size_min 0.080
_refine_diff_density_max 0.961
_refine_diff_density_min -0.729
_refine_diff_density_rms 0.083
_refine_ls_abs_structure_details
;
 Refined as an inversion twin.
;
_refine_ls_abs_structure_Flack 0.425(9)
_refine_ls_extinction_method none
_refine_ls_goodness_of_fit_ref 1.136
_refine_ls_hydrogen_treatment constr
_refine_ls_matrix_type full
_refine_ls_number_parameters 660
_refine_ls_number_reflns 7443
_refine_ls_number_restraints 101
_refine_ls_restrained_S_all 1.155
_refine_ls_R_factor_all 0.0364
_refine_ls_R_factor_gt 0.0354
_refine_ls_shift/su_max 0.002
_refine_ls_shift/su_mean 0.000
_refine_ls_structure_factor_coef Fsqd
_refine_ls_weighting_details 'w=1/[\s^2^(Fo^2^)+(0.0114P)^2^+0.4348P] where P=(Fo^2^+2Fc^2^)/3'
_refine_ls_weighting_scheme calc
_refine_ls_wR_factor_gt 0.0628
_refine_ls_wR_factor_ref 0.0634
_reflns_Friedel_coverage 0.408
_reflns_Friedel_fraction_full 0.418
_reflns_Friedel_fraction_max 0.404
_reflns_number_gt 7335
_reflns_number_total 7443
_reflns_threshold_expression 'I > 2\s(I)'
_cod_data_source_file d2ce01012g2.cif
_cod_data_source_block 3
_cod_original_cell_volume 1307.71(18)
_cod_database_code 7245516
_shelx_shelxl_version_number 2018/3
_shelx_space_group_comment
;
The symmetry employed for this shelxl refinement is uniquely defined
by the following loop, which should always be used as a source of
symmetry information in preference to the above space-group names.
They are only intended as comments.
;
_shelx_estimated_absorpt_t_min 0.817
_shelx_estimated_absorpt_t_max 0.896

loop_
_space_group_symop_operation_xyz
'x, y, z'

loop_
_atom_site_label
_atom_site_type_symbol
_atom_site_fract_x
_atom_site_fract_y
_atom_site_fract_z
_atom_site_U_iso_or_equiv
_atom_site_adp_type
_atom_site_occupancy
_atom_site_site_symmetry_order
_atom_site_calc_flag
_atom_site_refinement_flags_posn
_atom_site_refinement_flags_adp
_atom_site_refinement_flags_occupancy
_atom_site_disorder_assembly
_atom_site_disorder_group
Gd1 Gd 0.49809(2) 0.68791(2) 0.48599(2) 0.03258(9) Uani 1 1 d . . . . .
P1 P 0.6692(2) 0.7001(2) 0.25022(14) 0.0380(4) Uani 1 1 d . U . . .
P2 P 0.4964(2) 0.7659(2) 0.77141(13) 0.0350(4) Uani 1 1 d . . . . .
C1 C 0.6344(9) 0.5166(8) 0.1842(5) 0.0426(18) Uani 1 1 d . . . . .
H1A H 0.677279 0.493860 0.234392 0.051 Uiso 1 1 calc R U . . .
H1B H 0.529215 0.462821 0.170468 0.051 Uiso 1 1 calc R U . . .
C2 C 0.6855(8) 0.4595(8) 0.0804(5) 0.0380(17) Uani 1 1 d . . . . .
C3 C 0.5879(8) 0.3961(8) -0.0179(6) 0.0389(17) Uani 1 1 d . . . . .
C4 C 0.4447(9) 0.3891(9) -0.0280(6) 0.049(2) Uani 1 1 d . . . . .
H4 H 0.412607 0.431421 0.033340 0.058 Uiso 1 1 calc R U . . .
C5 C 0.3525(10) 0.3240(10) -0.1225(7) 0.063(2) Uani 1 1 d . . . . .
H5 H 0.260134 0.325010 -0.125431 0.075 Uiso 1 1 calc R U . . .
C6 C 0.3940(11) 0.2543(11) -0.2169(7) 0.067(3) Uani 1 1 d . . . . .
H6 H 0.329059 0.208508 -0.281785 0.080 Uiso 1 1 calc R U . . .
C7 C 0.5265(11) 0.2540(9) -0.2131(6) 0.061(2) Uani 1 1 d . . . . .
H7 H 0.552625 0.206212 -0.275819 0.073 Uiso 1 1 calc R U . . .
C8 C 0.6298(9) 0.3254(9) -0.1149(5) 0.0436(19) Uani 1 1 d . . . . .
C9 C 0.7678(10) 0.3253(9) -0.1101(6) 0.054(2) Uani 1 1 d . . . . .
H9 H 0.795150 0.279816 -0.172880 0.065 Uiso 1 1 calc R U . . .
C10 C 0.8667(9) 0.3910(9) -0.0143(7) 0.050(2) Uani 1 1 d . . . . .
C11 C 1.0042(10) 0.3800(10) -0.0109(8) 0.066(3) Uani 1 1 d . . . . .
H11 H 1.029680 0.332186 -0.073877 0.080 Uiso 1 1 calc R U . . .
C12 C 1.0958(11) 0.4374(11) 0.0814(10) 0.082(3) Uani 1 1 d . . . . .
H12 H 1.182772 0.425505 0.082494 0.098 Uiso 1 1 calc R U . . .
C13 C 1.0633(10) 0.5157(11) 0.1773(8) 0.076(3) Uani 1 1 d . . . . .
H13 H 1.131727 0.560485 0.240424 0.091 Uiso 1 1 calc R U . . .
C14 C 0.9321(9) 0.5267(9) 0.1787(7) 0.056(2) Uani 1 1 d . . . . .
H14 H 0.911146 0.577252 0.242919 0.068 Uiso 1 1 calc R U . . .
C15 C 0.8269(8) 0.4610(8) 0.0823(6) 0.0425(18) Uani 1 1 d . . . . .
C16 C 0.4687(9) 0.7722(9) 0.1871(6) 0.056(2) Uani 1 1 d . . . . .
H16 H 0.398466 0.704612 0.209305 0.067 Uiso 1 1 calc R U . . .
C17 C 0.5047(12) 0.9170(10) 0.2689(7) 0.084(3) Uani 1 1 d . . . . .
H17A H 0.546123 0.927164 0.336105 0.125 Uiso 1 1 calc R U . . .
H17B H 0.417181 0.933558 0.275026 0.125 Uiso 1 1 calc R U . . .
H17C H 0.574087 0.984903 0.248787 0.125 Uiso 1 1 calc R U . . .
C18 C 0.9233(11) 0.9271(11) 0.2869(8) 0.079(2) Uani 1 1 d . U . . .
H18 H 0.866061 0.962898 0.256292 0.094 Uiso 1 1 calc R U . . .
C19 C 1.0534(12) 0.9319(13) 0.2337(9) 0.118(4) Uani 1 1 d . U . . .
H19A H 1.117616 0.909595 0.269372 0.177 Uiso 1 1 calc R U . . .
H19B H 1.105023 1.025457 0.237542 0.177 Uiso 1 1 calc R U . . .
H19C H 1.020371 0.863702 0.160397 0.177 Uiso 1 1 calc R U . . .
C20 C 0.5182(8) 0.9465(7) 0.8105(5) 0.0369(17) Uani 1 1 d . . . . .
H20A H 0.621138 1.005307 0.819415 0.044 Uiso 1 1 calc R U . . .
H20B H 0.465466 0.949631 0.752620 0.044 Uiso 1 1 calc R U . . .
C21 C 0.4660(8) 1.0122(8) 0.9123(5) 0.0395(17) Uani 1 1 d . . . . .
C22 C 0.5616(9) 1.0801(8) 1.0110(5) 0.0404(18) Uani 1 1 d . . . . .
C23 C 0.7063(9) 1.0887(8) 1.0238(6) 0.050(2) Uani 1 1 d . . . . .
H23 H 0.739686 1.044689 0.963837 0.060 Uiso 1 1 calc R U . . .
C24 C 0.7977(10) 1.1588(9) 1.1204(6) 0.061(2) Uani 1 1 d . . . . .
H24 H 0.891829 1.162033 1.125363 0.073 Uiso 1 1 calc R U . . .
C25 C 0.7513(12) 1.2265(10) 1.2131(7) 0.072(3) Uani 1 1 d . . . . .
H25 H 0.814538 1.274960 1.278956 0.087 Uiso 1 1 calc R U . . .
C26 C 0.6152(13) 1.2206(9) 1.2057(6) 0.064(3) Uani 1 1 d . . . . .
H26 H 0.585554 1.265972 1.267354 0.076 Uiso 1 1 calc R U . . .
C27 C 0.5141(10) 1.1468(8) 1.1061(6) 0.048(2) Uani 1 1 d . . . . .
C28 C 0.3752(11) 1.1430(9) 1.0980(6) 0.056(2) Uani 1 1 d . . . . .
H28 H 0.344140 1.185044 1.159939 0.067 Uiso 1 1 calc R U . . .
C29 C 0.2804(10) 1.0791(9) 1.0015(7) 0.054(2) Uani 1 1 d . . . . .
C30 C 0.1414(11) 1.0835(12) 0.9946(9) 0.074(3) Uani 1 1 d . . . . .
H30 H 0.111039 1.125880 1.056836 0.089 Uiso 1 1 calc R U . . .
C31 C 0.0534(12) 1.0285(12) 0.9013(10) 0.085(3) Uani 1 1 d . . . . .
H31 H -0.036319 1.035090 0.899090 0.102 Uiso 1 1 calc R U . . .
C32 C 0.0946(10) 0.9589(11) 0.8037(8) 0.074(3) Uani 1 1 d . . . . .
H32 H 0.031753 0.919582 0.738606 0.089 Uiso 1 1 calc R U . . .
C33 C 0.2261(9) 0.9512(9) 0.8074(7) 0.057(2) Uani 1 1 d . . . . .
H33 H 0.252181 0.905135 0.744135 0.069 Uiso 1 1 calc R U . . .
C34 C 0.3257(9) 1.0116(9) 0.9055(6) 0.0432(19) Uani 1 1 d . . . . .
C35 C 0.6610(9) 0.6718(9) 0.8534(6) 0.049(2) Uani 1 1 d . . . . .
H35 H 0.569056 0.601515 0.856440 0.058 Uiso 1 1 calc R U . . .
C36 C 0.7171(11) 0.6008(11) 0.7608(6) 0.081(4) Uani 1 1 d . . . . .
H36A H 0.638781 0.542931 0.699561 0.122 Uiso 1 1 calc R U . . .
H36B H 0.756011 0.542005 0.775751 0.122 Uiso 1 1 calc R U . . .
H36C H 0.792973 0.671274 0.746715 0.122 Uiso 1 1 calc R U . . .
C37 C 0.2196(9) 0.5965(10) 0.7524(6) 0.052(2) Uani 1 1 d . . . . .
H37 H 0.200767 0.631022 0.700827 0.062 Uiso 1 1 calc R U . . .
C38 C 0.1162(9) 0.6130(11) 0.8294(7) 0.076(3) Uani 1 1 d . . . . .
H38A H 0.118193 0.562470 0.871258 0.115 Uiso 1 1 calc R U . . .
H38B H 0.018512 0.574931 0.790134 0.115 Uiso 1 1 calc R U . . .
H38C H 0.146191 0.711988 0.875564 0.115 Uiso 1 1 calc R U . . .
C39 C 0.4256(11) 0.2817(11) 0.4791(8) 0.083(3) Uani 1 1 d . U . . .
H39A H 0.400732 0.356018 0.526350 0.124 Uiso 1 1 calc R U . . .
H39B H 0.388732 0.201658 0.496237 0.124 Uiso 1 1 calc R U . . .
H39C H 0.382770 0.253292 0.406852 0.124 Uiso 1 1 calc R U . . .
C40 C 0.6614(10) 0.4535(9) 0.4826(5) 0.0417(17) Uani 1 1 d . U . . .
C41 C 0.8940(9) 0.6291(10) 0.4870(7) 0.070(3) Uani 1 1 d . U . . .
H41A H 0.831183 0.661409 0.460573 0.105 Uiso 1 1 calc R U . . .
H41B H 0.960237 0.613431 0.439614 0.105 Uiso 1 1 calc R U . . .
H41C H 0.948844 0.699807 0.556622 0.105 Uiso 1 1 calc R U . . .
C42 C 0.8867(10) 0.4296(10) 0.5245(7) 0.075(3) Uani 1 1 d . U . . .
H42A H 0.962219 0.425054 0.482684 0.090 Uiso 1 1 calc R U . . .
H42B H 0.934254 0.486760 0.598951 0.090 Uiso 1 1 calc R U . . .
C43 C 0.7925(13) 0.2885(13) 0.5097(10) 0.108(3) Uani 1 1 d . U . . .
H43A H 0.793552 0.223914 0.439029 0.130 Uiso 1 1 calc R U . . .
H43B H 0.838508 0.267754 0.559944 0.130 Uiso 1 1 calc R U . . .
C44 C 0.6487(13) 0.2519(11) 0.5193(9) 0.089(3) Uani 1 1 d . U . . .
H44A H 0.642031 0.266745 0.592283 0.106 Uiso 1 1 calc R U . . .
H44B H 0.593396 0.151422 0.473880 0.106 Uiso 1 1 calc R U . . .
C45 C 0.4024(12) 0.7444(12) 0.0778(7) 0.078(3) Uani 1 1 d . . . . .
H45A H 0.467821 0.812508 0.055960 0.117 Uiso 1 1 calc R U . . .
H45B H 0.310598 0.753035 0.079900 0.117 Uiso 1 1 calc R U . . .
H45C H 0.386584 0.650145 0.027956 0.117 Uiso 1 1 calc R U . . .
C46 C 0.9638(13) 1.0117(12) 0.4009(8) 0.117(4) Uani 1 1 d . U . . .
H46A H 0.877397 1.010900 0.429522 0.175 Uiso 1 1 calc R U . . .
H46B H 1.028552 1.107759 0.416242 0.175 Uiso 1 1 calc R U . . .
H46C H 1.012380 0.972623 0.432771 0.175 Uiso 1 1 calc R U . . .
C47 C 0.7643(10) 0.7396(10) 0.9576(6) 0.063(3) Uani 1 1 d . . . . .
H47A H 0.858645 0.799981 0.952652 0.095 Uiso 1 1 calc R U . . .
H47B H 0.773104 0.667026 0.974365 0.095 Uiso 1 1 calc R U . . .
H47C H 0.727513 0.795287 1.012549 0.095 Uiso 1 1 calc R U . . .
C48 C 0.2008(11) 0.4452(10) 0.6914(8) 0.082(3) Uani 1 1 d . . . . .
H48A H 0.273937 0.442773 0.648178 0.123 Uiso 1 1 calc R U . . .
H48B H 0.105207 0.389526 0.646586 0.123 Uiso 1 1 calc R U . . .
H48C H 0.211268 0.406621 0.740553 0.123 Uiso 1 1 calc R U . . .
N1 N 0.2500(12) 0.4232(12) 0.3487(8) 0.057(3) Uani 1 1 d . . . . .
N2 N 0.7397(12) 0.9670(10) 0.6102(7) 0.058(3) Uani 1 1 d . . . . .
N3 N 0.2950(9) 0.8181(9) 0.4885(6) 0.059(2) Uani 1 1 d . . . . .
N4 N 0.5816(8) 0.3328(8) 0.4908(5) 0.0558(17) Uani 1 1 d . U . . .
N5 N 0.8062(11) 0.4977(11) 0.4931(7) 0.054(2) Uani 1 1 d . U . . .
O1 O 0.6223(5) 0.7305(5) 0.3550(3) 0.0392(12) Uani 1 1 d . . . . .
O2 O 0.5960(8) 0.7422(7) 0.1762(4) 0.061(2) Uani 1 1 d . . . . .
O3 O 0.8362(7) 0.7789(6) 0.2588(5) 0.0592(14) Uani 1 1 d . U . . .
O4 O 0.5961(6) 0.5232(5) 0.4646(4) 0.0457(14) Uani 1 1 d . . . . .
O5 O 0.2573(6) 0.4862(7) 0.4482(4) 0.0603(16) Uani 1 1 d . . . . .
O6 O 0.1428(12) 0.3121(11) 0.2927(8) 0.094(3) Uani 1 1 d . . . . .
O7 O 0.3525(7) 0.4806(6) 0.3102(4) 0.0569(15) Uani 1 1 d . . . . .
O8 O 0.3203(6) 0.7917(7) 0.5655(4) 0.0602(17) Uani 1 1 d . . . . .
O9 O 0.2220(12) 0.8856(12) 0.4929(8) 0.109(4) Uani 1 1 d . . . . .
O10 O 0.3427(6) 0.7661(7) 0.4069(4) 0.0624(18) Uani 1 1 d . . . . .
O11 O 0.7528(6) 0.8534(7) 0.5944(5) 0.0651(17) Uani 1 1 d . . . . .
O12 O 0.6177(7) 0.9532(6) 0.5691(5) 0.0650(17) Uani 1 1 d . . . . .
O13 O 0.8372(11) 1.0827(10) 0.6619(7) 0.089(3) Uani 1 1 d . . . . .
O14 O 0.4865(6) 0.6904(5) 0.6549(3) 0.0414(13) Uani 1 1 d . . . . .
O15 O 0.6322(5) 0.7844(5) 0.8427(3) 0.0416(12) Uani 1 1 d . . . . .
O16 O 0.3666(6) 0.6869(6) 0.8122(4) 0.0481(15) Uani 1 1 d . . . . .

loop_
_atom_site_aniso_label
_atom_site_aniso_U_11
_atom_site_aniso_U_22
_atom_site_aniso_U_33
_atom_site_aniso_U_23
_atom_site_aniso_U_13
_atom_site_aniso_U_12
Gd1 0.03971(18) 0.03675(17) 0.02398(13) 0.01160(12) 0.00779(11) 0.01992(14)
P1 0.0522(13) 0.0328(11) 0.0349(10) 0.0173(9) 0.0157(9) 0.0202(10)
P2 0.0445(12) 0.0376(11) 0.0266(8) 0.0130(8) 0.0117(8) 0.0214(10)
C1 0.057(5) 0.034(4) 0.040(4) 0.018(3) 0.015(4) 0.020(4)
C2 0.046(5) 0.036(4) 0.042(4) 0.021(4) 0.020(3) 0.022(4)
C3 0.044(5) 0.030(4) 0.051(4) 0.024(4) 0.018(4) 0.015(4)
C4 0.047(5) 0.047(5) 0.054(5) 0.024(4) 0.018(4) 0.018(4)
C5 0.056(6) 0.068(7) 0.066(6) 0.030(5) 0.008(5) 0.027(5)
C6 0.071(7) 0.071(7) 0.053(5) 0.035(5) -0.005(5) 0.016(6)
C7 0.105(8) 0.048(6) 0.032(4) 0.019(4) 0.018(5) 0.031(6)
C8 0.059(6) 0.038(5) 0.038(4) 0.019(4) 0.022(4) 0.021(4)
C9 0.074(6) 0.045(5) 0.052(5) 0.022(4) 0.038(5) 0.031(5)
C10 0.053(6) 0.038(5) 0.067(5) 0.027(4) 0.029(4) 0.022(4)
C11 0.058(6) 0.059(6) 0.096(7) 0.038(6) 0.039(6) 0.032(6)
C12 0.051(7) 0.066(7) 0.138(10) 0.044(7) 0.028(7) 0.033(6)
C13 0.053(6) 0.065(7) 0.098(7) 0.029(6) -0.004(5) 0.020(6)
C14 0.058(6) 0.041(5) 0.069(6) 0.021(5) 0.009(5) 0.023(5)
C15 0.047(5) 0.035(4) 0.053(4) 0.022(4) 0.016(4) 0.020(4)
C16 0.050(5) 0.061(6) 0.063(5) 0.026(5) 0.008(4) 0.031(5)
C17 0.135(10) 0.068(7) 0.078(7) 0.037(6) 0.031(7) 0.066(8)
C18 0.068(4) 0.058(4) 0.090(4) 0.023(4) 0.016(4) 0.014(4)
C19 0.086(7) 0.101(8) 0.106(7) 0.025(6) 0.040(6) -0.006(6)
C20 0.044(5) 0.038(4) 0.034(4) 0.016(3) 0.012(3) 0.022(4)
C21 0.054(5) 0.029(4) 0.038(4) 0.014(3) 0.016(4) 0.019(4)
C22 0.064(6) 0.024(4) 0.033(4) 0.012(3) 0.018(4) 0.018(4)
C23 0.061(6) 0.040(5) 0.042(4) 0.012(4) 0.010(4) 0.020(5)
C24 0.075(7) 0.044(5) 0.051(5) 0.014(4) -0.002(5) 0.018(5)
C25 0.102(9) 0.049(6) 0.045(5) 0.016(4) -0.005(5) 0.014(6)
C26 0.105(9) 0.032(5) 0.036(5) 0.012(4) 0.020(5) 0.012(6)
C27 0.077(6) 0.033(4) 0.038(4) 0.020(4) 0.026(4) 0.022(5)
C28 0.089(7) 0.040(5) 0.042(5) 0.016(4) 0.043(5) 0.030(5)
C29 0.067(6) 0.035(5) 0.068(6) 0.023(4) 0.038(5) 0.025(5)
C30 0.063(7) 0.080(8) 0.090(7) 0.038(7) 0.045(6) 0.036(7)
C31 0.060(7) 0.078(8) 0.143(10) 0.058(8) 0.048(7) 0.043(7)
C32 0.060(7) 0.064(7) 0.089(7) 0.021(6) 0.007(5) 0.031(6)
C33 0.054(6) 0.050(5) 0.071(6) 0.024(5) 0.019(5) 0.025(5)
C34 0.052(5) 0.039(5) 0.043(4) 0.017(4) 0.015(4) 0.023(4)
C35 0.047(5) 0.044(5) 0.055(5) 0.020(4) 0.002(4) 0.021(4)
C36 0.119(9) 0.093(8) 0.054(5) 0.019(5) 0.017(6) 0.080(8)
C37 0.041(6) 0.065(6) 0.052(5) 0.032(5) -0.001(4) 0.017(5)
C38 0.041(6) 0.099(8) 0.099(7) 0.056(7) 0.022(5) 0.025(6)
C39 0.079(7) 0.073(7) 0.104(7) 0.054(6) 0.027(6) 0.023(6)
C40 0.062(5) 0.047(4) 0.026(3) 0.012(3) 0.012(3) 0.036(4)
C41 0.055(6) 0.069(6) 0.082(6) 0.027(5) 0.011(5) 0.028(5)
C42 0.075(6) 0.082(5) 0.077(5) 0.027(5) -0.001(4) 0.050(5)
C43 0.107(7) 0.094(6) 0.144(7) 0.059(6) 0.002(6) 0.055(6)
C44 0.107(6) 0.071(5) 0.108(6) 0.046(5) 0.011(6) 0.050(5)
C45 0.089(9) 0.086(8) 0.075(7) 0.046(6) 0.004(6) 0.040(7)
C46 0.114(8) 0.072(7) 0.095(6) 0.000(6) 0.035(6) 0.003(6)
C47 0.072(7) 0.072(6) 0.055(5) 0.035(5) 0.001(5) 0.032(6)
C48 0.071(7) 0.053(6) 0.106(8) 0.030(6) -0.003(6) 0.014(6)
N1 0.049(7) 0.067(8) 0.053(6) 0.020(6) -0.003(5) 0.028(6)
N2 0.071(8) 0.031(5) 0.043(5) 0.000(4) 0.020(5) 0.008(5)
N3 0.063(6) 0.074(6) 0.057(5) 0.028(4) 0.016(4) 0.045(5)
N4 0.075(4) 0.052(4) 0.050(3) 0.023(3) 0.012(3) 0.036(4)
N5 0.060(4) 0.064(5) 0.049(4) 0.021(4) 0.009(3) 0.042(4)
O1 0.052(4) 0.038(3) 0.029(2) 0.011(2) 0.014(2) 0.024(3)
O2 0.097(6) 0.069(5) 0.045(3) 0.032(3) 0.025(3) 0.055(4)
O3 0.056(3) 0.046(3) 0.068(3) 0.021(3) 0.026(3) 0.016(2)
O4 0.052(4) 0.040(3) 0.049(3) 0.016(3) 0.006(3) 0.026(3)
O5 0.049(4) 0.069(4) 0.052(4) 0.023(3) 0.013(3) 0.016(3)
O6 0.069(6) 0.068(6) 0.091(6) 0.013(5) -0.020(5) -0.001(5)
O7 0.055(4) 0.062(4) 0.038(3) 0.014(3) 0.008(3) 0.017(3)
O8 0.069(4) 0.088(5) 0.047(3) 0.031(3) 0.024(3) 0.053(4)
O9 0.121(8) 0.145(9) 0.141(8) 0.083(7) 0.051(7) 0.113(8)
O10 0.073(4) 0.093(5) 0.047(3) 0.036(3) 0.022(3) 0.054(4)
O11 0.055(4) 0.066(5) 0.065(4) 0.023(4) -0.005(3) 0.021(4)
O12 0.067(4) 0.048(4) 0.075(4) 0.016(3) 0.012(3) 0.029(4)
O13 0.081(7) 0.044(5) 0.082(6) -0.005(5) 0.003(5) -0.002(5)
O14 0.057(4) 0.047(3) 0.023(2) 0.011(2) 0.008(2) 0.027(3)
O15 0.051(3) 0.042(3) 0.034(2) 0.013(2) 0.004(2) 0.025(3)
O16 0.045(4) 0.055(4) 0.034(3) 0.019(3) 0.003(3) 0.011(3)

loop_
_atom_type_symbol
_atom_type_description
_atom_type_scat_dispersion_real
_atom_type_scat_dispersion_imag
_atom_type_scat_source
C C 0.0033 0.0016 'International Tables Vol C Tables 4.2.6.8 and 6.1.1.4'
H H 0.0000 0.0000 'International Tables Vol C Tables 4.2.6.8 and 6.1.1.4'
Gd Gd -0.1653 3.9035 'International Tables Vol C Tables 4.2.6.8 and 6.1.1.4'
N N 0.0061 0.0033 'International Tables Vol C Tables 4.2.6.8 and 6.1.1.4'
O O 0.0106 0.0060 'International Tables Vol C Tables 4.2.6.8 and 6.1.1.4'
P P 0.1023 0.0942 'International Tables Vol C Tables 4.2.6.8 and 6.1.1.4'

loop_
_geom_angle_atom_site_label_1
_geom_angle_atom_site_label_2
_geom_angle_atom_site_label_3
_geom_angle
_geom_angle_site_symmetry_1
_geom_angle_site_symmetry_3
_geom_angle_publ_flag
O4 Gd1 O1 86.11(17) . . ?
O4 Gd1 O14 82.87(16) . . ?
O1 Gd1 O14 153.45(15) . . ?
O4 Gd1 O10 148.41(17) . . ?
O1 Gd1 O10 78.64(17) . . ?
O14 Gd1 O10 121.52(16) . . ?
O4 Gd1 O5 85.2(2) . . ?
O1 Gd1 O5 124.12(18) . . ?
O14 Gd1 O5 78.98(19) . . ?
O10 Gd1 O5 80.9(2) . . ?
O4 Gd1 O12 130.42(19) . . ?
O1 Gd1 O12 78.77(18) . . ?
O14 Gd1 O12 90.18(19) . . ?
O10 Gd1 O12 73.6(2) . . ?
O5 Gd1 O12 141.42(18) . . ?
O4 Gd1 O11 80.3(2) . . ?
O1 Gd1 O11 79.06(19) . . ?
O14 Gd1 O11 75.3(2) . . ?
O10 Gd1 O11 122.8(2) . . ?
O5 Gd1 O11 151.79(18) . . ?
O12 Gd1 O11 50.68(19) . . ?
O4 Gd1 O8 148.12(19) . . ?
O1 Gd1 O8 125.18(17) . . ?
O14 Gd1 O8 70.94(16) . . ?
O10 Gd1 O8 50.67(16) . . ?
O5 Gd1 O8 72.4(2) . . ?
O12 Gd1 O8 69.0(2) . . ?
O11 Gd1 O8 109.1(2) . . ?
O4 Gd1 O7 75.69(17) . . ?
O1 Gd1 O7 73.59(19) . . ?
O14 Gd1 O7 126.1(2) . . ?
O10 Gd1 O7 73.52(19) . . ?
O5 Gd1 O7 50.78(19) . . ?
O12 Gd1 O7 140.34(19) . . ?
O11 Gd1 O7 144.45(19) . . ?
O8 Gd1 O7 105.09(19) . . ?
O4 Gd1 N3 162.9(2) . . ?
O1 Gd1 N3 100.94(19) . . ?
O14 Gd1 N3 96.50(18) . . ?
O10 Gd1 N3 25.34(17) . . ?
O5 Gd1 N3 77.9(2) . . ?
O12 Gd1 N3 66.6(2) . . ?
O11 Gd1 N3 116.2(2) . . ?
O8 Gd1 N3 25.60(18) . . ?
O7 Gd1 N3 91.27(19) . . ?
O4 Gd1 N1 79.0(2) . . ?
O1 Gd1 N1 98.7(3) . . ?
O14 Gd1 N1 102.8(3) . . ?
O10 Gd1 N1 76.2(2) . . ?
O5 Gd1 N1 25.6(2) . . ?
O12 Gd1 N1 149.6(2) . . ?
O11 Gd1 N1 159.3(2) . . ?
O8 Gd1 N1 89.1(3) . . ?
O7 Gd1 N1 25.2(2) . . ?
N3 Gd1 N1 84.5(3) . . ?
O4 Gd1 N2 105.4(3) . . ?
O1 Gd1 N2 77.8(2) . . ?
O14 Gd1 N2 81.9(2) . . ?
O10 Gd1 N2 98.3(3) . . ?
O5 Gd1 N2 156.8(2) . . ?
O12 Gd1 N2 25.4(2) . . ?
O11 Gd1 N2 25.3(2) . . ?
O8 Gd1 N2 89.0(2) . . ?
O7 Gd1 N2 151.3(2) . . ?
N3 Gd1 N2 91.4(3) . . ?
N1 Gd1 N2 174.0(3) . . ?
O1 P1 O3 114.0(3) . . ?
O1 P1 O2 113.8(3) . . ?
O3 P1 O2 104.7(4) . . ?
O1 P1 C1 109.8(3) . . ?
O3 P1 C1 104.1(3) . . ?
O2 P1 C1 109.9(3) . . ?
O14 P2 O16 113.2(3) . . ?
O14 P2 O15 114.6(3) . . ?
O16 P2 O15 103.0(3) . . ?
O14 P2 C20 112.0(3) . . ?
O16 P2 C20 110.3(3) . . ?
O15 P2 C20 102.8(3) . . ?
C2 C1 P1 120.7(6) . . ?
C2 C1 H1A 107.1 . . ?
P1 C1 H1A 107.1 . . ?
C2 C1 H1B 107.1 . . ?
P1 C1 H1B 107.1 . . ?
H1A C1 H1B 106.8 . . ?
C15 C2 C3 119.9(6) . . ?
C15 C2 C1 120.1(6) . . ?
C3 C2 C1 119.9(6) . . ?
C4 C3 C2 124.1(7) . . ?
C4 C3 C8 116.1(7) . . ?
C2 C3 C8 119.7(6) . . ?
C5 C4 C3 122.8(8) . . ?
C5 C4 H4 118.6 . . ?
C3 C4 H4 118.6 . . ?
C4 C5 C6 120.7(8) . . ?
C4 C5 H5 119.6 . . ?
C6 C5 H5 119.6 . . ?
C7 C6 C5 119.8(8) . . ?
C7 C6 H6 120.1 . . ?
C5 C6 H6 120.1 . . ?
C6 C7 C8 121.5(8) . . ?
C6 C7 H7 119.3 . . ?
C8 C7 H7 119.3 . . ?
C9 C8 C7 121.9(7) . . ?
C9 C8 C3 118.9(7) . . ?
C7 C8 C3 119.2(7) . . ?
C8 C9 C10 122.0(7) . . ?
C8 C9 H9 119.0 . . ?
C10 C9 H9 119.0 . . ?
C9 C10 C15 119.8(7) . . ?
C9 C10 C11 120.7(8) . . ?
C15 C10 C11 119.4(8) . . ?
C12 C11 C10 120.6(9) . . ?
C12 C11 H11 119.7 . . ?
C10 C11 H11 119.7 . . ?
C11 C12 C13 121.0(8) . . ?
C11 C12 H12 119.5 . . ?
C13 C12 H12 119.5 . . ?
C14 C13 C12 120.6(9) . . ?
C14 C13 H13 119.7 . . ?
C12 C13 H13 119.7 . . ?
C13 C14 C15 120.5(8) . . ?
C13 C14 H14 119.8 . . ?
C15 C14 H14 119.8 . . ?
C2 C15 C10 119.6(7) . . ?
C2 C15 C14 122.7(7) . . ?
C10 C15 C14 117.7(7) . . ?
O2 C16 C17 111.4(8) . . ?
O2 C16 C45 106.7(7) . . ?
C17 C16 C45 113.9(7) . . ?
O2 C16 H16 108.2 . . ?
C17 C16 H16 108.2 . . ?
C45 C16 H16 108.2 . . ?
C16 C17 H17A 109.5 . . ?
C16 C17 H17B 109.5 . . ?
H17A C17 H17B 109.5 . . ?
C16 C17 H17C 109.5 . . ?
H17A C17 H17C 109.5 . . ?
H17B C17 H17C 109.5 . . ?
O3 C18 C46 112.2(10) . . ?
O3 C18 C19 105.8(8) . . ?
C46 C18 C19 113.2(10) . . ?
O3 C18 H18 108.5 . . ?
C46 C18 H18 108.5 . . ?
C19 C18 H18 108.5 . . ?
C18 C19 H19A 109.5 . . ?
C18 C19 H19B 109.5 . . ?
H19A C19 H19B 109.5 . . ?
C18 C19 H19C 109.5 . . ?
H19A C19 H19C 109.5 . . ?
H19B C19 H19C 109.5 . . ?
C21 C20 P2 116.0(5) . . ?
C21 C20 H20A 108.3 . . ?
P2 C20 H20A 108.3 . . ?
C21 C20 H20B 108.3 . . ?
P2 C20 H20B 108.3 . . ?
H20A C20 H20B 107.4 . . ?
C22 C21 C34 120.6(6) . . ?
C22 C21 C20 119.7(6) . . ?
C34 C21 C20 119.6(6) . . ?
C21 C22 C23 123.9(6) . . ?
C21 C22 C27 119.5(7) . . ?
C23 C22 C27 116.7(7) . . ?
C24 C23 C22 122.4(8) . . ?
C24 C23 H23 118.8 . . ?
C22 C23 H23 118.8 . . ?
C23 C24 C25 120.5(9) . . ?
C23 C24 H24 119.7 . . ?
C25 C24 H24 119.7 . . ?
C26 C25 C24 119.5(8) . . ?
C26 C25 H25 120.2 . . ?
C24 C25 H25 120.2 . . ?
C25 C26 C27 122.1(8) . . ?
C25 C26 H26 118.9 . . ?
C27 C26 H26 118.9 . . ?
C28 C27 C26 122.3(7) . . ?
C28 C27 C22 119.0(7) . . ?
C26 C27 C22 118.7(8) . . ?
C27 C28 C29 122.5(7) . . ?
C27 C28 H28 118.8 . . ?
C29 C28 H28 118.8 . . ?
C28 C29 C30 121.4(8) . . ?
C28 C29 C34 119.4(7) . . ?
C30 C29 C34 119.1(8) . . ?
C31 C30 C29 121.4(9) . . ?
C31 C30 H30 119.3 . . ?
C29 C30 H30 119.3 . . ?
C30 C31 C32 121.0(9) . . ?
C30 C31 H31 119.5 . . ?
C32 C31 H31 119.5 . . ?
C33 C32 C31 119.2(9) . . ?
C33 C32 H32 120.4 . . ?
C31 C32 H32 120.4 . . ?
C32 C33 C34 121.9(8) . . ?
C32 C33 H33 119.1 . . ?
C34 C33 H33 119.1 . . ?
C21 C34 C33 123.5(7) . . ?
C21 C34 C29 119.0(7) . . ?
C33 C34 C29 117.4(7) . . ?
O15 C35 C36 110.3(7) . . ?
O15 C35 C47 106.4(6) . . ?
C36 C35 C47 114.0(7) . . ?
O15 C35 H35 108.7 . . ?
C36 C35 H35 108.7 . . ?
C47 C35 H35 108.7 . . ?
C35 C36 H36A 109.5 . . ?
C35 C36 H36B 109.5 . . ?
H36A C36 H36B 109.5 . . ?
C35 C36 H36C 109.5 . . ?
H36A C36 H36C 109.5 . . ?
H36B C36 H36C 109.5 . . ?
O16 C37 C48 111.4(7) . . ?
O16 C37 C38 107.7(7) . . ?
C48 C37 C38 113.6(9) . . ?
O16 C37 H37 108.0 . . ?
C48 C37 H37 108.0 . . ?
C38 C37 H37 108.0 . . ?
C37 C38 H38A 109.5 . . ?
C37 C38 H38B 109.5 . . ?
H38A C38 H38B 109.5 . . ?
C37 C38 H38C 109.5 . . ?
H38A C38 H38C 109.5 . . ?
H38B C38 H38C 109.5 . . ?
N4 C39 H39A 109.5 . . ?
N4 C39 H39B 109.5 . . ?
H39A C39 H39B 109.5 . . ?
N4 C39 H39C 109.5 . . ?
H39A C39 H39C 109.5 . . ?
H39B C39 H39C 109.5 . . ?
O4 C40 N5 121.4(9) . . ?
O4 C40 N4 118.8(8) . . ?
N5 C40 N4 119.8(8) . . ?
N5 C41 H41A 109.5 . . ?
N5 C41 H41B 109.5 . . ?
H41A C41 H41B 109.5 . . ?
N5 C41 H41C 109.5 . . ?
H41A C41 H41C 109.5 . . ?
H41B C41 H41C 109.5 . . ?
C43 C42 N5 111.9(9) . . ?
C43 C42 H42A 109.2 . . ?
N5 C42 H42A 109.2 . . ?
C43 C42 H42B 109.2 . . ?
N5 C42 H42B 109.2 . . ?
H42A C42 H42B 107.9 . . ?
C44 C43 C42 121.8(10) . . ?
C44 C43 H43A 106.9 . . ?
C42 C43 H43A 106.9 . . ?
C44 C43 H43B 106.9 . . ?
C42 C43 H43B 106.9 . . ?
H43A C43 H43B 106.7 . . ?
C43 C44 N4 113.8(10) . . ?
C43 C44 H44A 108.8 . . ?
N4 C44 H44A 108.8 . . ?
C43 C44 H44B 108.8 . . ?
N4 C44 H44B 108.8 . . ?
H44A C44 H44B 107.7 . . ?
C16 C45 H45A 109.5 . . ?
C16 C45 H45B 109.5 . . ?
H45A C45 H45B 109.5 . . ?
C16 C45 H45C 109.5 . . ?
H45A C45 H45C 109.5 . . ?
H45B C45 H45C 109.5 . . ?
C18 C46 H46A 109.5 . . ?
C18 C46 H46B 109.5 . . ?
H46A C46 H46B 109.5 . . ?
C18 C46 H46C 109.5 . . ?
H46A C46 H46C 109.5 . . ?
H46B C46 H46C 109.5 . . ?
C35 C47 H47A 109.5 . . ?
C35 C47 H47B 109.5 . . ?
H47A C47 H47B 109.5 . . ?
C35 C47 H47C 109.5 . . ?
H47A C47 H47C 109.5 . . ?
H47B C47 H47C 109.5 . . ?
C37 C48 H48A 109.5 . . ?
C37 C48 H48B 109.5 . . ?
H48A C48 H48B 109.5 . . ?
C37 C48 H48C 109.5 . . ?
H48A C48 H48C 109.5 . . ?
H48B C48 H48C 109.5 . . ?
O6 N1 O7 122.0(11) . . ?
O6 N1 O5 120.7(12) . . ?
O7 N1 O5 117.3(10) . . ?
O6 N1 Gd1 178.3(10) . . ?
O7 N1 Gd1 59.6(5) . . ?
O5 N1 Gd1 57.8(5) . . ?
O13 N2 O11 122.2(11) . . ?
O13 N2 O12 121.5(10) . . ?
O11 N2 O12 116.3(9) . . ?
O13 N2 Gd1 178.8(9) . . ?
O11 N2 Gd1 58.8(5) . . ?
O12 N2 Gd1 57.5(5) . . ?
O9 N3 O10 122.7(8) . . ?
O9 N3 O8 120.7(8) . . ?
O10 N3 O8 116.5(6) . . ?
O9 N3 Gd1 173.5(8) . . ?
O10 N3 Gd1 57.3(3) . . ?
O8 N3 Gd1 60.1(4) . . ?
C40 N4 C39 121.2(7) . . ?
C40 N4 C44 122.3(8) . . ?
C39 N4 C44 116.4(8) . . ?
C40 N5 C41 120.4(8) . . ?
C40 N5 C42 123.1(10) . . ?
C41 N5 C42 116.0(9) . . ?
P1 O1 Gd1 158.8(3) . . ?
C16 O2 P1 126.7(5) . . ?
C18 O3 P1 129.8(6) . . ?
C40 O4 Gd1 163.0(5) . . ?
N1 O5 Gd1 96.7(7) . . ?
N1 O7 Gd1 95.2(6) . . ?
N3 O8 Gd1 94.3(4) . . ?
N3 O10 Gd1 97.4(4) . . ?
N2 O11 Gd1 95.9(6) . . ?
N2 O12 Gd1 97.1(6) . . ?
P2 O14 Gd1 151.4(3) . . ?
C35 O15 P2 126.6(5) . . ?
C37 O16 P2 126.1(5) . . ?

loop_
_geom_bond_atom_site_label_1
_geom_bond_atom_site_label_2
_geom_bond_distance
_geom_bond_site_symmetry_2
_geom_bond_publ_flag
Gd1 O4 2.320(4) . ?
Gd1 O1 2.330(4) . ?
Gd1 O14 2.341(4) . ?
Gd1 O10 2.464(5) . ?
Gd1 O5 2.486(6) . ?
Gd1 O12 2.494(6) . ?
Gd1 O11 2.523(6) . ?
Gd1 O8 2.525(5) . ?
Gd1 O7 2.528(5) . ?
Gd1 N3 2.904(7) . ?
Gd1 N1 2.920(11) . ?
Gd1 N2 2.934(10) . ?
P1 O1 1.490(4) . ?
P1 O3 1.552(6) . ?
P1 O2 1.554(5) . ?
P1 C1 1.780(7) . ?
P2 O14 1.486(4) . ?
P2 O16 1.539(6) . ?
P2 O15 1.562(4) . ?
P2 C20 1.802(6) . ?
C1 C2 1.520(9) . ?
C1 H1A 0.9700 . ?
C1 H1B 0.9700 . ?
C2 C15 1.410(9) . ?
C2 C3 1.411(9) . ?
C3 C4 1.409(10) . ?
C3 C8 1.436(9) . ?
C4 C5 1.345(10) . ?
C4 H4 0.9300 . ?
C5 C6 1.404(12) . ?
C5 H5 0.9300 . ?
C6 C7 1.329(12) . ?
C6 H6 0.9300 . ?
C7 C8 1.429(11) . ?
C7 H7 0.9300 . ?
C8 C9 1.384(10) . ?
C9 C10 1.389(11) . ?
C9 H9 0.9300 . ?
C10 C15 1.419(10) . ?
C10 C11 1.429(11) . ?
C11 C12 1.328(13) . ?
C11 H11 0.9300 . ?
C12 C13 1.405(12) . ?
C12 H12 0.9300 . ?
C13 C14 1.365(11) . ?
C13 H13 0.9300 . ?
C14 C15 1.428(10) . ?
C14 H14 0.9300 . ?
C16 O2 1.432(9) . ?
C16 C17 1.472(11) . ?
C16 C45 1.508(11) . ?
C16 H16 0.9800 . ?
C17 H17A 0.9600 . ?
C17 H17B 0.9600 . ?
C17 H17C 0.9600 . ?
C18 O3 1.441(11) . ?
C18 C46 1.445(13) . ?
C18 C19 1.508(13) . ?
C18 H18 0.9800 . ?
C19 H19A 0.9600 . ?
C19 H19B 0.9600 . ?
C19 H19C 0.9600 . ?
C20 C21 1.525(8) . ?
C20 H20A 0.9700 . ?
C20 H20B 0.9700 . ?
C21 C22 1.401(9) . ?
C21 C34 1.404(10) . ?
C22 C23 1.420(10) . ?
C22 C27 1.434(9) . ?
C23 C24 1.359(10) . ?
C23 H23 0.9300 . ?
C24 C25 1.406(11) . ?
C24 H24 0.9300 . ?
C25 C26 1.341(13) . ?
C25 H25 0.9300 . ?
C26 C27 1.431(11) . ?
C26 H26 0.9300 . ?
C27 C28 1.377(11) . ?
C28 C29 1.378(11) . ?
C28 H28 0.9300 . ?
C29 C30 1.415(11) . ?
C29 C34 1.433(9) . ?
C30 C31 1.326(13) . ?
C30 H30 0.9300 . ?
C31 C32 1.436(13) . ?
C31 H31 0.9300 . ?
C32 C33 1.353(10) . ?
C32 H32 0.9300 . ?
C33 C34 1.424(10) . ?
C33 H33 0.9300 . ?
C35 O15 1.452(8) . ?
C35 C36 1.475(10) . ?
C35 C47 1.494(10) . ?
C35 H35 0.9800 . ?
C36 H36A 0.9600 . ?
C36 H36B 0.9600 . ?
C36 H36C 0.9600 . ?
C37 O16 1.438(9) . ?
C37 C48 1.505(12) . ?
C37 C38 1.515(11) . ?
C37 H37 0.9800 . ?
C38 H38A 0.9600 . ?
C38 H38B 0.9600 . ?
C38 H38C 0.9600 . ?
C39 N4 1.432(11) . ?
C39 H39A 0.9600 . ?
C39 H39B 0.9600 . ?
C39 H39C 0.9600 . ?
C40 O4 1.274(8) . ?
C40 N5 1.332(12) . ?
C40 N4 1.342(11) . ?
C41 N5 1.445(13) . ?
C41 H41A 0.9600 . ?
C41 H41B 0.9600 . ?
C41 H41C 0.9600 . ?
C42 C43 1.437(14) . ?
C42 N5 1.455(10) . ?
C42 H42A 0.9700 . ?
C42 H42B 0.9700 . ?
C43 C44 1.371(14) . ?
C43 H43A 0.9700 . ?
C43 H43B 0.9700 . ?
C44 N4 1.464(10) . ?
C44 H44A 0.9700 . ?
C44 H44B 0.9700 . ?
C45 H45A 0.9600 . ?
C45 H45B 0.9600 . ?
C45 H45C 0.9600 . ?
C46 H46A 0.9600 . ?
C46 H46B 0.9600 . ?
C46 H46C 0.9600 . ?
C47 H47A 0.9600 . ?
C47 H47B 0.9600 . ?
C47 H47C 0.9600 . ?
C48 H48A 0.9600 . ?
C48 H48B 0.9600 . ?
C48 H48C 0.9600 . ?
N1 O6 1.235(13) . ?
N1 O7 1.249(12) . ?
N1 O5 1.269(11) . ?
N2 O13 1.206(13) . ?
N2 O11 1.262(10) . ?
N2 O12 1.266(11) . ?
N3 O9 1.219(9) . ?
N3 O10 1.253(8) . ?
N3 O8 1.258(8) . ?

loop_
_geom_hbond_atom_site_label_D
_geom_hbond_atom_site_label_H
_geom_hbond_atom_site_label_A
_geom_hbond_distance_DH
_geom_hbond_distance_HA
_geom_hbond_distance_DA
_geom_hbond_angle_DHA
_geom_hbond_site_symmetry_A
_geom_hbond_publ_flag
C41 H41A O11 0.96 2.63 3.218(10) 120.0 . yes
C20 H20B O8 0.97 2.52 3.325(8) 140.7 . yes
C17 H17A O10 0.96 2.67 3.131(12) 110.0 . yes

loop_
_geom_torsion_atom_site_label_1
_geom_torsion_atom_site_label_2
_geom_torsion_atom_site_label_3
_geom_torsion_atom_site_label_4
_geom_torsion
_geom_torsion_site_symmetry_1
_geom_torsion_site_symmetry_2
_geom_torsion_site_symmetry_3
_geom_torsion_site_symmetry_4
_geom_torsion_publ_flag
O1 P1 C1 C2 -173.9(5) . . . . ?
O3 P1 C1 C2 -51.5(7) . . . . ?
O2 P1 C1 C2 60.2(7) . . . . ?
P1 C1 C2 C15 88.2(8) . . . . ?
P1 C1 C2 C3 -96.2(8) . . . . ?
C15 C2 C3 C4 179.9(8) . . . . ?
C1 C2 C3 C4 4.3(12) . . . . ?
C15 C2 C3 C8 3.9(11) . . . . ?
C1 C2 C3 C8 -171.7(7) . . . . ?
C2 C3 C4 C5 -177.8(8) . . . . ?
C8 C3 C4 C5 -1.7(12) . . . . ?
C3 C4 C5 C6 2.3(15) . . . . ?
C4 C5 C6 C7 -0.8(16) . . . . ?
C5 C6 C7 C8 -1.1(15) . . . . ?
C6 C7 C8 C9 179.7(9) . . . . ?
C6 C7 C8 C3 1.5(13) . . . . ?
C4 C3 C8 C9 -178.4(7) . . . . ?
C2 C3 C8 C9 -2.1(12) . . . . ?
C4 C3 C8 C7 -0.2(11) . . . . ?
C2 C3 C8 C7 176.1(7) . . . . ?
C7 C8 C9 C10 -178.0(8) . . . . ?
C3 C8 C9 C10 0.2(13) . . . . ?
C8 C9 C10 C15 -0.1(13) . . . . ?
C8 C9 C10 C11 175.3(8) . . . . ?
C9 C10 C11 C12 -176.9(9) . . . . ?
C15 C10 C11 C12 -1.5(14) . . . . ?
C10 C11 C12 C13 -2.9(16) . . . . ?
C11 C12 C13 C14 4.4(17) . . . . ?
C12 C13 C14 C15 -1.3(15) . . . . ?
C3 C2 C15 C10 -3.8(12) . . . . ?
C1 C2 C15 C10 171.8(7) . . . . ?
C3 C2 C15 C14 178.3(7) . . . . ?
C1 C2 C15 C14 -6.0(12) . . . . ?
C9 C10 C15 C2 1.9(12) . . . . ?
C11 C10 C15 C2 -173.5(8) . . . . ?
C9 C10 C15 C14 179.8(8) . . . . ?
C11 C10 C15 C14 4.4(12) . . . . ?
C13 C14 C15 C2 174.8(9) . . . . ?
C13 C14 C15 C10 -3.0(13) . . . . ?
O14 P2 C20 C21 155.0(5) . . . . ?
O16 P2 C20 C21 27.9(6) . . . . ?
O15 P2 C20 C21 -81.4(5) . . . . ?
P2 C20 C21 C22 87.2(8) . . . . ?
P2 C20 C21 C34 -96.6(7) . . . . ?
C34 C21 C22 C23 -178.1(8) . . . . ?
C20 C21 C22 C23 -2.0(12) . . . . ?
C34 C21 C22 C27 1.4(12) . . . . ?
C20 C21 C22 C27 177.5(7) . . . . ?
C21 C22 C23 C24 178.1(8) . . . . ?
C27 C22 C23 C24 -1.4(12) . . . . ?
C22 C23 C24 C25 0.1(14) . . . . ?
C23 C24 C25 C26 0.5(15) . . . . ?
C24 C25 C26 C27 0.2(15) . . . . ?
C25 C26 C27 C28 -178.7(9) . . . . ?
C25 C26 C27 C22 -1.5(14) . . . . ?
C21 C22 C27 C28 -0.3(12) . . . . ?
C23 C22 C27 C28 179.3(8) . . . . ?
C21 C22 C27 C26 -177.5(7) . . . . ?
C23 C22 C27 C26 2.0(11) . . . . ?
C26 C27 C28 C29 176.1(8) . . . . ?
C22 C27 C28 C29 -1.0(14) . . . . ?
C27 C28 C29 C30 -176.4(9) . . . . ?
C27 C28 C29 C34 1.1(14) . . . . ?
C28 C29 C30 C31 176.5(10) . . . . ?
C34 C29 C30 C31 -1.0(16) . . . . ?
C29 C30 C31 C32 1.7(18) . . . . ?
C30 C31 C32 C33 -0.8(18) . . . . ?
C31 C32 C33 C34 -0.7(16) . . . . ?
C22 C21 C34 C33 176.6(8) . . . . ?
C20 C21 C34 C33 0.5(12) . . . . ?
C22 C21 C34 C29 -1.3(12) . . . . ?
C20 C21 C34 C29 -177.3(7) . . . . ?
C32 C33 C34 C21 -176.6(9) . . . . ?
C32 C33 C34 C29 1.3(14) . . . . ?
C28 C29 C34 C21 0.0(13) . . . . ?
C30 C29 C34 C21 177.6(8) . . . . ?
C28 C29 C34 C33 -178.0(8) . . . . ?
C30 C29 C34 C33 -0.4(13) . . . . ?
N5 C42 C43 C44 -30.9(16) . . . . ?
C42 C43 C44 N4 29.8(17) . . . . ?
O4 C40 N4 C39 0.2(11) . . . . ?
N5 C40 N4 C39 -179.5(8) . . . . ?
O4 C40 N4 C44 -175.3(7) . . . . ?
N5 C40 N4 C44 4.9(12) . . . . ?
C43 C44 N4 C40 -15.9(14) . . . . ?
C43 C44 N4 C39 168.3(9) . . . . ?
O4 C40 N5 C41 1.7(12) . . . . ?
N4 C40 N5 C41 -178.6(7) . . . . ?
O4 C40 N5 C42 173.4(7) . . . . ?
N4 C40 N5 C42 -6.8(13) . . . . ?
C43 C42 N5 C40 18.5(14) . . . . ?
C43 C42 N5 C41 -169.4(9) . . . . ?
O3 P1 O1 Gd1 -137.7(7) . . . . ?
O2 P1 O1 Gd1 102.3(8) . . . . ?
C1 P1 O1 Gd1 -21.4(9) . . . . ?
C17 C16 O2 P1 79.3(10) . . . . ?
C45 C16 O2 P1 -155.8(7) . . . . ?
O1 P1 O2 C16 -16.1(9) . . . . ?
O3 P1 O2 C16 -141.3(7) . . . . ?
C1 P1 O2 C16 107.5(7) . . . . ?
C46 C18 O3 P1 82.5(11) . . . . ?
C19 C18 O3 P1 -153.7(7) . . . . ?
O1 P1 O3 C18 -72.9(9) . . . . ?
O2 P1 O3 C18 52.1(8) . . . . ?
C1 P1 O3 C18 167.5(8) . . . . ?
N5 C40 O4 Gd1 -83(2) . . . . ?
N4 C40 O4 Gd1 97(2) . . . . ?
O6 N1 O5 Gd1 -179.2(10) . . . . ?
O7 N1 O5 Gd1 -1.6(9) . . . . ?
O6 N1 O7 Gd1 179.2(10) . . . . ?
O5 N1 O7 Gd1 1.6(9) . . . . ?
O9 N3 O8 Gd1 -172.5(10) . . . . ?
O10 N3 O8 Gd1 10.7(9) . . . . ?
O9 N3 O10 Gd1 172.2(10) . . . . ?
O8 N3 O10 Gd1 -11.0(9) . . . . ?
O13 N2 O11 Gd1 179.3(10) . . . . ?
O12 N2 O11 Gd1 -0.4(9) . . . . ?
O13 N2 O12 Gd1 -179.3(10) . . . . ?
O11 N2 O12 Gd1 0.4(9) . . . . ?
O16 P2 O14 Gd1 132.0(6) . . . . ?
O15 P2 O14 Gd1 -110.2(6) . . . . ?
C20 P2 O14 Gd1 6.5(8) . . . . ?
C36 C35 O15 P2 78.2(9) . . . . ?
C47 C35 O15 P2 -157.7(5) . . . . ?
O14 P2 O15 C35 -65.9(7) . . . . ?
O16 P2 O15 C35 57.5(6) . . . . ?
C20 P2 O15 C35 172.2(6) . . . . ?
C48 C37 O16 P2 88.2(8) . . . . ?
C38 C37 O16 P2 -146.6(6) . . . . ?
O14 P2 O16 C37 -30.1(7) . . . . ?
O15 P2 O16 C37 -154.5(6) . . . . ?
C20 P2 O16 C37 96.3(6) . . . . ?
